data_4513126
loop_
_publ_author_name
'Hisamatsu, Shugo'
'Masu, Hyuma'
'Takahashi, Masahiro'
'Kishikawa, Keiki'
'Kohmoto, Shigeo'

_publ_section_title
;
 Pairwise Packing of Anthracene Fluorophore: Hydrogen-Bonding-Assisted
 Dimer Emission in Solid State
;
_journal_issue 5
_journal_name_full 'Crystal Growth &amp; Design'
_journal_page_first 2291
_journal_paper_doi 10.1021/acs.cgd.5b00081
_journal_volume 15
_journal_year 2015
_chemical_formula_moiety 'C23 H25 N O4'
_chemical_formula_sum 'C23 H25 N O4'
_chemical_formula_weight 379.44
_chemical_name_systematic
; 
 ? 
;
_space_group_IT_number 2
_symmetry_cell_setting triclinic
_symmetry_space_group_name_Hall '-P 1'
_symmetry_space_group_name_H-M 'P -1'
_atom_sites_solution_hydrogens geom
_atom_sites_solution_primary direct
_atom_sites_solution_secondary difmap
_audit_creation_method SHELXL-97
_cell_angle_alpha 75.7110(10)
_cell_angle_beta 69.9950(10)
_cell_angle_gamma 85.1470(10)
_cell_formula_units_Z 2
_cell_length_a 9.6906(7)
_cell_length_b 10.3503(8)
_cell_length_c 11.2066(8)
_cell_measurement_reflns_used 3844
_cell_measurement_temperature 173
_cell_measurement_theta_max 27.78
_cell_measurement_theta_min 2.45
_cell_volume 1023.53(13)
_computing_cell_refinement 'APEX2 (Bruker AXS, 2006)'
_computing_data_collection 'APEX2 (Bruker AXS, 2006)'
_computing_data_reduction 'SAINT (Bruker AXS, 2004)'
_computing_molecular_graphics 'XSHEL (Bruker AXS,2002)'
_computing_publication_material 'XCIF (Bruker AXS, 2001)'
_computing_structure_refinement 'SHELXL-97 (Sheldrick, 1997)'
_computing_structure_solution 'SHELXS-97 (Sheldrick, 1997)'
_diffrn_ambient_temperature 173
_diffrn_detector_area_resol_mean 8.333
_diffrn_measured_fraction_theta_full 0.997
_diffrn_measured_fraction_theta_max 0.917
_diffrn_measurement_device_type 'Bruker APEXII CCD area detector'
_diffrn_measurement_method 'phi and omega scans'
_diffrn_radiation_monochromator graphite
_diffrn_radiation_source 'fine-focus sealed tube'
_diffrn_radiation_type MoK\a
_diffrn_radiation_wavelength 0.71073
_diffrn_reflns_av_R_equivalents 0.0182
_diffrn_reflns_av_sigmaI/netI 0.0237
_diffrn_reflns_limit_h_max 12
_diffrn_reflns_limit_h_min -12
_diffrn_reflns_limit_k_max 13
_diffrn_reflns_limit_k_min -13
_diffrn_reflns_limit_l_max 14
_diffrn_reflns_limit_l_min -14
_diffrn_reflns_number 11817
_diffrn_reflns_theta_full 25.00
_diffrn_reflns_theta_max 28.46
_diffrn_reflns_theta_min 1.99
_exptl_absorpt_coefficient_mu 0.084
_exptl_absorpt_correction_T_max 0.9933
_exptl_absorpt_correction_T_min 0.9704
_exptl_absorpt_correction_type empirical
_exptl_absorpt_process_details
;
SADABS Sheldrick 1996
;
_exptl_crystal_colour 'pale yellow'
_exptl_crystal_density_diffrn 1.231
_exptl_crystal_density_method 'not measured'
_exptl_crystal_description plate
_exptl_crystal_F_000 404
_exptl_crystal_size_max 0.36
_exptl_crystal_size_mid 0.20
_exptl_crystal_size_min 0.08
_refine_diff_density_max 0.248
_refine_diff_density_min -0.219
_refine_diff_density_rms 0.041
_refine_ls_extinction_method none
_refine_ls_goodness_of_fit_ref 1.051
_refine_ls_hydrogen_treatment constr
_refine_ls_matrix_type full
_refine_ls_number_parameters 258
_refine_ls_number_reflns 4723
_refine_ls_number_restraints 0
_refine_ls_restrained_S_all 1.051
_refine_ls_R_factor_all 0.0554
_refine_ls_R_factor_gt 0.0422
_refine_ls_shift/su_max 0.001
_refine_ls_shift/su_mean 0.000
_refine_ls_structure_factor_coef Fsqd
_refine_ls_weighting_details 'calc w=1/[\s^2^(Fo^2^)+(0.0620P)^2^+0.1991P] where P=(Fo^2^+2Fc^2^)/3'
_refine_ls_weighting_scheme calc
_refine_ls_wR_factor_gt 0.1133
_refine_ls_wR_factor_ref 0.1219
_reflns_number_gt 3675
_reflns_number_total 4723
_reflns_threshold_expression >2sigma(I)
_cod_data_source_file cg5b00081_si_002.cif
_cod_data_source_block 12(a130221his1)
_cod_depositor_comments
;
The following automatic conversions were performed:

'_symmetry_cell_setting' value 'Triclinic' changed to 'triclinic'
according to
/usr/data/users/saulius/crontab/automatic-downloads/current/ACS/lib/dictionaries/cif_core.dic
dictionary named 'cif_core.dic' version 2.4.2 from 2011-04-26.

Automatic conversion script
Id: cif_fix_values 3271 2015-04-21 07:52:19Z andrius 
;
_cod_original_sg_symbol_H-M 'P-1   '
_cod_database_code 4513126

loop_
_symmetry_equiv_pos_as_xyz
'x, y, z'
'-x, -y, -z'

loop_
_atom_site_label
_atom_site_type_symbol
_atom_site_fract_x
_atom_site_fract_y
_atom_site_fract_z
_atom_site_U_iso_or_equiv
_atom_site_adp_type
_atom_site_occupancy
_atom_site_symmetry_multiplicity
_atom_site_calc_flag
_atom_site_refinement_flags
C1 C 0.89087(14) 0.69796(14) 0.38688(12) 0.0300(3) Uani 1 1 d .
H1 H 0.9719 0.7310 0.3997 0.036 Uiso 1 1 calc R
C2 C 0.88615(16) 0.56657(15) 0.38768(14) 0.0357(3) Uani 1 1 d .
H2 H 0.9643 0.5091 0.4002 0.043 Uiso 1 1 calc R
C3 C 0.76560(16) 0.51491(14) 0.36996(14) 0.0365(3) Uani 1 1 d .
H3 H 0.7627 0.4228 0.3724 0.044 Uiso 1 1 calc R
C4 C 0.65418(15) 0.59591(13) 0.34958(13) 0.0316(3) Uani 1 1 d .
H4 H 0.5745 0.5595 0.3374 0.038 Uiso 1 1 calc R
C5 C 0.65435(13) 0.73477(12) 0.34606(11) 0.0242(3) Uani 1 1 d .
C6 C 0.54001(13) 0.82052(12) 0.32604(11) 0.0236(3) Uani 1 1 d .
C7 C 0.54065(13) 0.95609(12) 0.32710(11) 0.0221(2) Uani 1 1 d .
C8 C 0.42357(13) 1.04384(12) 0.31029(12) 0.0255(3) Uani 1 1 d .
H8 H 0.3440 1.0112 0.2948 0.031 Uiso 1 1 calc R
C9 C 0.42416(14) 1.17344(13) 0.31606(12) 0.0286(3) Uani 1 1 d .
H9 H 0.3453 1.2305 0.3044 0.034 Uiso 1 1 calc R
C10 C 0.54158(15) 1.22401(13) 0.33931(13) 0.0290(3) Uani 1 1 d .
H10 H 0.5406 1.3147 0.3435 0.035 Uiso 1 1 calc R
C11 C 0.65550(14) 1.14416(12) 0.35568(12) 0.0266(3) Uani 1 1 d .
H11 H 0.7329 1.1795 0.3720 0.032 Uiso 1 1 calc R
C12 C 0.66067(13) 1.00758(12) 0.34876(11) 0.0226(3) Uani 1 1 d .
C13 C 0.77554(13) 0.92192(12) 0.36782(11) 0.0230(3) Uani 1 1 d .
C14 C 0.77510(13) 0.78682(12) 0.36688(11) 0.0237(3) Uani 1 1 d .
C15 C 0.40968(13) 0.76702(12) 0.30848(12) 0.0245(3) Uani 1 1 d .
C16 C 0.33288(15) 0.67917(15) 0.16288(14) 0.0347(3) Uani 1 1 d .
H16 H 0.2382 0.7272 0.1939 0.042 Uiso 1 1 calc R
C17 C 0.3859(2) 0.7051(2) 0.01592(16) 0.0538(5) Uani 1 1 d .
H17A H 0.4833 0.6653 -0.0145 0.081 Uiso 1 1 calc R
H17B H 0.3918 0.8014 -0.0215 0.081 Uiso 1 1 calc R
H17C H 0.3171 0.6654 -0.0118 0.081 Uiso 1 1 calc R
C18 C 0.3142(2) 0.53304(17) 0.22951(18) 0.0525(4) Uani 1 1 d .
H18A H 0.2870 0.5224 0.3241 0.079 Uiso 1 1 calc R
H18B H 0.4067 0.4861 0.1975 0.079 Uiso 1 1 calc R
H18C H 0.2367 0.4957 0.2103 0.079 Uiso 1 1 calc R
C19 C 0.99403(13) 1.06109(13) 0.31043(12) 0.0249(3) Uani 1 1 d .
C20 C 1.07671(16) 1.19213(16) 0.08360(13) 0.0369(3) Uani 1 1 d .
C21 C 1.01710(18) 1.19992(18) -0.02612(14) 0.0465(4) Uani 1 1 d .
H21A H 1.0332 1.1146 -0.0520 0.070 Uiso 1 1 calc R
H21B H 1.0678 1.2710 -0.1010 0.070 Uiso 1 1 calc R
H21C H 0.9117 1.2193 0.0034 0.070 Uiso 1 1 calc R
C22 C 1.0557(4) 1.3243(2) 0.1216(2) 0.0958(10) Uani 1 1 d .
H22A H 0.9507 1.3451 0.1521 0.144 Uiso 1 1 calc R
H22B H 1.1066 1.3942 0.0457 0.144 Uiso 1 1 calc R
H22C H 1.0962 1.3193 0.1917 0.144 Uiso 1 1 calc R
C23 C 1.23191(19) 1.1426(3) 0.04736(19) 0.0940(10) Uani 1 1 d .
H23A H 1.2716 1.1436 0.1167 0.141 Uiso 1 1 calc R
H23B H 1.2915 1.2005 -0.0346 0.141 Uiso 1 1 calc R
H23C H 1.2341 1.0514 0.0363 0.141 Uiso 1 1 calc R
N1 N 0.89196(11) 0.97122(11) 0.39512(10) 0.0266(2) Uani 1 1 d .
H1A H 0.8977 0.9404 0.4738 0.032 Uiso 1 1 calc R
O1 O 0.44745(10) 0.73451(9) 0.19351(9) 0.0309(2) Uani 1 1 d .
O2 O 0.28786(10) 0.75768(10) 0.38694(9) 0.0364(2) Uani 1 1 d .
O3 O 1.08530(10) 1.10702(10) 0.34144(9) 0.0347(2) Uani 1 1 d .
O4 O 0.98180(9) 1.09142(9) 0.19120(8) 0.0300(2) Uani 1 1 d .

loop_
_atom_site_aniso_label
_atom_site_aniso_U_11
_atom_site_aniso_U_22
_atom_site_aniso_U_33
_atom_site_aniso_U_23
_atom_site_aniso_U_13
_atom_site_aniso_U_12
C1 0.0268(6) 0.0378(7) 0.0255(6) -0.0054(5) -0.0106(5) 0.0010(5)
C2 0.0365(8) 0.0375(8) 0.0339(7) -0.0072(6) -0.0154(6) 0.0091(6)
C3 0.0434(8) 0.0267(7) 0.0406(8) -0.0085(6) -0.0157(6) 0.0032(6)
C4 0.0339(7) 0.0287(7) 0.0338(7) -0.0081(5) -0.0119(6) -0.0036(5)
C5 0.0241(6) 0.0273(6) 0.0205(6) -0.0059(5) -0.0057(5) -0.0028(5)
C6 0.0227(6) 0.0281(6) 0.0196(5) -0.0053(5) -0.0056(5) -0.0051(5)
C7 0.0223(6) 0.0258(6) 0.0174(5) -0.0038(4) -0.0056(4) -0.0043(5)
C8 0.0238(6) 0.0294(6) 0.0237(6) -0.0036(5) -0.0094(5) -0.0034(5)
C9 0.0291(7) 0.0275(6) 0.0274(6) -0.0025(5) -0.0098(5) 0.0006(5)
C10 0.0347(7) 0.0236(6) 0.0277(6) -0.0055(5) -0.0086(5) -0.0034(5)
C11 0.0282(6) 0.0287(6) 0.0238(6) -0.0059(5) -0.0083(5) -0.0074(5)
C12 0.0233(6) 0.0272(6) 0.0169(5) -0.0040(5) -0.0056(4) -0.0054(5)
C13 0.0219(6) 0.0306(6) 0.0168(5) -0.0036(5) -0.0067(4) -0.0059(5)
C14 0.0223(6) 0.0299(6) 0.0175(5) -0.0033(5) -0.0055(5) -0.0027(5)
C15 0.0240(6) 0.0247(6) 0.0239(6) -0.0045(5) -0.0071(5) -0.0023(5)
C16 0.0274(7) 0.0491(8) 0.0351(7) -0.0178(6) -0.0127(6) -0.0061(6)
C17 0.0500(10) 0.0839(13) 0.0379(9) -0.0231(9) -0.0199(8) -0.0054(9)
C18 0.0579(10) 0.0492(10) 0.0585(10) -0.0189(8) -0.0210(9) -0.0166(8)
C19 0.0215(6) 0.0328(7) 0.0214(6) -0.0053(5) -0.0085(5) -0.0022(5)
C20 0.0362(7) 0.0477(8) 0.0234(6) 0.0037(6) -0.0099(6) -0.0174(6)
C21 0.0494(9) 0.0624(11) 0.0257(7) 0.0020(7) -0.0158(7) -0.0117(8)
C22 0.195(3) 0.0479(12) 0.0490(12) 0.0063(9) -0.0491(16) -0.0435(15)
C23 0.0291(9) 0.188(3) 0.0376(10) 0.0164(13) -0.0037(8) -0.0109(12)
N1 0.0263(5) 0.0352(6) 0.0200(5) -0.0016(4) -0.0113(4) -0.0084(4)
O1 0.0254(5) 0.0426(5) 0.0279(5) -0.0132(4) -0.0075(4) -0.0080(4)
O2 0.0269(5) 0.0485(6) 0.0341(5) -0.0171(4) -0.0030(4) -0.0102(4)
O3 0.0297(5) 0.0493(6) 0.0273(5) -0.0019(4) -0.0138(4) -0.0154(4)
O4 0.0271(5) 0.0426(5) 0.0200(4) -0.0014(4) -0.0088(4) -0.0117(4)

loop_
_atom_type_symbol
_atom_type_description
_atom_type_scat_dispersion_real
_atom_type_scat_dispersion_imag
_atom_type_scat_source
C C 0.0033 0.0016 'International Tables Vol C Tables 4.2.6.8 and 6.1.1.4'
H H 0.0000 0.0000 'International Tables Vol C Tables 4.2.6.8 and 6.1.1.4'
N N 0.0061 0.0033 'International Tables Vol C Tables 4.2.6.8 and 6.1.1.4'
O O 0.0106 0.0060 'International Tables Vol C Tables 4.2.6.8 and 6.1.1.4'

loop_
_geom_angle_atom_site_label_1
_geom_angle_atom_site_label_2
_geom_angle_atom_site_label_3
_geom_angle
C2 C1 C14 120.79(12)
C2 C1 H1 119.6
C14 C1 H1 119.6
C1 C2 C3 120.53(13)
C1 C2 H2 119.7
C3 C2 H2 119.7
C4 C3 C2 120.58(13)
C4 C3 H3 119.7
C2 C3 H3 119.7
C3 C4 C5 121.28(12)
C3 C4 H4 119.4
C5 C4 H4 119.4
C6 C5 C4 122.41(11)
C6 C5 C14 119.36(11)
C4 C5 C14 118.21(11)
C5 C6 C7 121.26(11)
C5 C6 C15 120.24(11)
C7 C6 C15 118.45(11)
C6 C7 C8 122.00(11)
C6 C7 C12 119.28(11)
C8 C7 C12 118.69(11)
C9 C8 C7 120.98(11)
C9 C8 H8 119.5
C7 C8 H8 119.5
C8 C9 C10 120.42(12)
C8 C9 H9 119.8
C10 C9 H9 119.8
C11 C10 C9 120.65(12)
C11 C10 H10 119.7
C9 C10 H10 119.7
C10 C11 C12 120.96(11)
C10 C11 H11 119.5
C12 C11 H11 119.5
C13 C12 C11 122.25(11)
C13 C12 C7 119.41(11)
C11 C12 C7 118.29(11)
C14 C13 C12 121.40(11)
C14 C13 N1 118.90(11)
C12 C13 N1 119.63(11)
C13 C14 C1 122.13(11)
C13 C14 C5 119.28(11)
C1 C14 C5 118.59(11)
O2 C15 O1 124.78(11)
O2 C15 C6 124.24(11)
O1 C15 C6 110.97(10)
O1 C16 C18 109.09(12)
O1 C16 C17 104.85(11)
C18 C16 C17 113.34(14)
O1 C16 H16 109.8
C18 C16 H16 109.8
C17 C16 H16 109.8
C16 C17 H17A 109.5
C16 C17 H17B 109.5
H17A C17 H17B 109.5
C16 C17 H17C 109.5
H17A C17 H17C 109.5
H17B C17 H17C 109.5
C16 C18 H18A 109.5
C16 C18 H18B 109.5
H18A C18 H18B 109.5
C16 C18 H18C 109.5
H18A C18 H18C 109.5
H18B C18 H18C 109.5
O3 C19 O4 125.49(11)
O3 C19 N1 122.90(11)
O4 C19 N1 111.62(10)
O4 C20 C23 109.36(14)
O4 C20 C22 109.29(14)
C23 C20 C22 114.6(2)
O4 C20 C21 103.04(11)
C23 C20 C21 110.18(14)
C22 C20 C21 109.73(15)
C20 C21 H21A 109.5
C20 C21 H21B 109.5
H21A C21 H21B 109.5
C20 C21 H21C 109.5
H21A C21 H21C 109.5
H21B C21 H21C 109.5
C20 C22 H22A 109.5
C20 C22 H22B 109.5
H22A C22 H22B 109.5
C20 C22 H22C 109.5
H22A C22 H22C 109.5
H22B C22 H22C 109.5
C20 C23 H23A 109.5
C20 C23 H23B 109.5
H23A C23 H23B 109.5
C20 C23 H23C 109.5
H23A C23 H23C 109.5
H23B C23 H23C 109.5
C19 N1 C13 125.53(10)
C19 N1 H1A 117.2
C13 N1 H1A 117.2
C15 O1 C16 117.44(10)
C19 O4 C20 121.64(10)

loop_
_geom_bond_atom_site_label_1
_geom_bond_atom_site_label_2
_geom_bond_distance
C1 C2 1.362(2)
C1 C14 1.4320(18)
C1 H1 0.9500
C2 C3 1.417(2)
C2 H2 0.9500
C3 C4 1.357(2)
C3 H3 0.9500
C4 C5 1.4282(18)
C4 H4 0.9500
C5 C6 1.4039(17)
C5 C14 1.4385(16)
C6 C7 1.4067(17)
C6 C15 1.5109(16)
C7 C8 1.4266(17)
C7 C12 1.4345(16)
C8 C9 1.3593(18)
C8 H8 0.9500
C9 C10 1.4169(18)
C9 H9 0.9500
C10 C11 1.3582(18)
C10 H10 0.9500
C11 C12 1.4305(17)
C11 H11 0.9500
C12 C13 1.4046(17)
C13 C14 1.4014(17)
C13 N1 1.4274(15)
C15 O2 1.2013(15)
C15 O1 1.3333(15)
C16 O1 1.4642(15)
C16 C18 1.508(2)
C16 C17 1.508(2)
C16 H16 1.0000
C17 H17A 0.9800
C17 H17B 0.9800
C17 H17C 0.9800
C18 H18A 0.9800
C18 H18B 0.9800
C18 H18C 0.9800
C19 O3 1.2215(14)
C19 O4 1.3390(14)
C19 N1 1.3498(15)
C20 O4 1.4729(15)
C20 C23 1.498(3)
C20 C22 1.508(3)
C20 C21 1.510(2)
C21 H21A 0.9800
C21 H21B 0.9800
C21 H21C 0.9800
C22 H22A 0.9800
C22 H22B 0.9800
C22 H22C 0.9800
C23 H23A 0.9800
C23 H23B 0.9800
C23 H23C 0.9800
N1 H1A 0.8800
